data_7227290
loop_
_publ_author_name
'Mallia, Ajith R.'
'Ramakrishnan, Remya'
'Niyas, M. A.'
'Hariharan, Mahesh'

_publ_section_title
;
 Crystalline triphenylamine substituted arenes: solid state packing and
 luminescence properties
;
_journal_issue 5
_journal_name_full CrystEngComm
_journal_page_first 817
_journal_paper_doi 10.1039/C6CE02321E
_journal_volume 19
_journal_year 2017
_chemical_absolute_configuration rm
_chemical_formula_moiety 'C32 H23 N'
_chemical_formula_sum 'C32 H23 N'
_chemical_formula_weight 421.51
_chemical_name_systematic
;
 ?
;
_space_group_IT_number 2
_symmetry_cell_setting triclinic
_symmetry_space_group_name_Hall '-P 1'
_symmetry_space_group_name_H-M 'P -1'
_atom_sites_solution_hydrogens geom
_atom_sites_solution_primary direct
_atom_sites_solution_secondary difmap
_audit_creation_method SHELXL-97
_audit_update_record
;
2016-07-15 deposited with the CCDC.
2016-12-19 downloaded from the CCDC.
;
_cell_angle_alpha 87.427(3)
_cell_angle_beta 83.718(3)
_cell_angle_gamma 75.715(3)
_cell_formula_units_Z 4
_cell_length_a 7.6600(5)
_cell_length_b 14.3344(10)
_cell_length_c 21.7380(15)
_cell_measurement_reflns_used 9903
_cell_measurement_temperature 296(2)
_cell_measurement_theta_max 26.39
_cell_measurement_theta_min 2.37
_cell_volume 2298.8(3)
_computing_cell_refinement 'Bruker SAINT'
_computing_data_collection 'Bruker APEX2'
_computing_data_reduction 'Bruker SAINT'
_computing_molecular_graphics 'Bruker SHELXTL'
_computing_publication_material 'Bruker SHELXTL'
_computing_structure_refinement 'SHELXL-97 (Sheldrick, 2008)'
_computing_structure_solution 'SHELXS-97 (Sheldrick, 2008)'
_diffrn_ambient_temperature 296(2)
_diffrn_measured_fraction_theta_full 0.998
_diffrn_measured_fraction_theta_max 0.998
_diffrn_measurement_device_type 'Bruker APEX-II CCD'
_diffrn_measurement_method '\f and \w scans'
_diffrn_radiation_monochromator graphite
_diffrn_radiation_source 'fine-focus sealed tube'
_diffrn_radiation_type MoK\a
_diffrn_radiation_wavelength 0.71073
_diffrn_reflns_av_R_equivalents 0.0246
_diffrn_reflns_av_sigmaI/netI 0.0260
_diffrn_reflns_limit_h_max 8
_diffrn_reflns_limit_h_min -8
_diffrn_reflns_limit_k_max 16
_diffrn_reflns_limit_k_min -16
_diffrn_reflns_limit_l_max 25
_diffrn_reflns_limit_l_min -25
_diffrn_reflns_number 33879
_diffrn_reflns_theta_full 24.71
_diffrn_reflns_theta_max 24.71
_diffrn_reflns_theta_min 0.94
_diffrn_standards_number 0
_exptl_absorpt_coefficient_mu 0.070
_exptl_absorpt_correction_T_max 0.9896
_exptl_absorpt_correction_T_min 0.9861
_exptl_absorpt_correction_type multi-scan
_exptl_absorpt_process_details SADABS
_exptl_crystal_colour colourless
_exptl_crystal_density_diffrn 1.218
_exptl_crystal_density_meas 1.217
_exptl_crystal_density_method 'not measured'
_exptl_crystal_description block
_exptl_crystal_F_000 888
_exptl_crystal_size_max 0.20
_exptl_crystal_size_mid 0.15
_exptl_crystal_size_min 0.15
_refine_diff_density_max 0.212
_refine_diff_density_min -0.200
_refine_diff_density_rms 0.053
_refine_ls_extinction_method none
_refine_ls_goodness_of_fit_ref 1.099
_refine_ls_hydrogen_treatment constr
_refine_ls_matrix_type full
_refine_ls_number_parameters 595
_refine_ls_number_reflns 7796
_refine_ls_number_restraints 0
_refine_ls_restrained_S_all 1.099
_refine_ls_R_factor_all 0.0697
_refine_ls_R_factor_gt 0.0429
_refine_ls_shift/su_max 0.000
_refine_ls_shift/su_mean 0.000
_refine_ls_structure_factor_coef Fsqd
_refine_ls_weighting_details 'calc w=1/[\s^2^(Fo^2^)+(0.0915P)^2^+0.2188P] where P=(Fo^2^+2Fc^2^)/3'
_refine_ls_weighting_scheme calc
_refine_ls_wR_factor_gt 0.1256
_refine_ls_wR_factor_ref 0.1592
_reflns_number_gt 5551
_reflns_number_total 7796
_reflns_threshold_expression >2\s(I)
_cod_data_source_file c6ce02321e2.cif
_cod_data_source_block armphet
_cod_depositor_comments
;
The following automatic conversions were performed:

'_symmetry_cell_setting' value 'Triclinic' changed to 'triclinic'
according to
/usr/data/users/saulius/crontab/automatic-downloads/rss-feeds/RSC/lib/dictionaries/cif_core.dic
dictionary named 'cif_core.dic' version 2.4.2 from 2011-04-26.

Automatic conversion script
Id: cif_fix_values 4268 2015-11-12 08:31:59Z antanas 

 Adding full bibliography for 7227288--7227293.cif.
;
_cod_original_sg_symbol_Hall '-P 1 '
_cod_original_sg_symbol_H-M 'P-1   '
_cod_database_code 7227290

loop_
_symmetry_equiv_pos_as_xyz
'x, y, z'
'-x, -y, -z'

loop_
_atom_site_label
_atom_site_type_symbol
_atom_site_fract_x
_atom_site_fract_y
_atom_site_fract_z
_atom_site_U_iso_or_equiv
_atom_site_adp_type
_atom_site_occupancy
_atom_site_symmetry_multiplicity
_atom_site_calc_flag
_atom_site_refinement_flags
C1A C 1.2022(2) -0.22069(13) 0.26632(8) 0.0393(4) Uani 1 1 d .
C1B C 0.1404(2) 0.21885(16) 0.03815(9) 0.0534(5) Uani 1 1 d .
C2A C 1.2887(2) -0.31325(14) 0.25397(9) 0.0471(5) Uani 1 1 d .
H2A H 1.2363 -0.3618 0.2711 0.056 Uiso 1 1 calc R
C2B C 0.2218(2) 0.12684(16) 0.02296(9) 0.0533(5) Uani 1 1 d .
H2B H 0.3161 0.0935 0.0450 0.064 Uiso 1 1 calc R
C3A C 1.4571(2) -0.34000(14) 0.21582(9) 0.0457(5) Uani 1 1 d .
C3B C 0.1696(2) 0.07816(16) -0.02554(9) 0.0530(5) Uani 1 1 d .
C4A C 1.5358(2) -0.26745(14) 0.18811(9) 0.0457(5) Uani 1 1 d .
C4B C 0.0276(2) 0.12831(17) -0.05959(9) 0.0543(5) Uani 1 1 d .
C5A C 1.4446(2) -0.16732(13) 0.19960(8) 0.0409(4) Uani 1 1 d .
C5B C -0.0617(3) 0.22686(18) -0.04422(9) 0.0609(6) Uani 1 1 d .
C6A C 1.2828(2) -0.14455(13) 0.24058(8) 0.0383(4) Uani 1 1 d .
C6B C -0.0046(3) 0.27260(17) 0.00415(9) 0.0580(5) Uani 1 1 d .
C7A C 1.2065(2) -0.04759(13) 0.25531(9) 0.0465(5) Uani 1 1 d .
H7A H 1.1050 -0.0322 0.2841 0.056 Uiso 1 1 calc R
C7B C -0.0908(3) 0.36882(19) 0.01785(11) 0.0771(7) Uani 1 1 d .
H7B H -0.0523 0.3989 0.0491 0.092 Uiso 1 1 calc R
C8A C 1.2776(3) 0.02462(15) 0.22838(10) 0.0551(5) Uani 1 1 d .
H8A H 1.2250 0.0883 0.2390 0.066 Uiso 1 1 calc R
C8B C -0.2309(4) 0.4195(2) -0.01403(14) 0.1002(10) Uani 1 1 d .
H8B H -0.2874 0.4831 -0.0044 0.120 Uiso 1 1 calc R
C9A C 1.4287(3) 0.00295(16) 0.18517(10) 0.0576(5) Uani 1 1 d .
H9A H 1.4736 0.0523 0.1653 0.069 Uiso 1 1 calc R
C9B C -0.2873(4) 0.3741(3) -0.06106(14) 0.1086(11) Uani 1 1 d .
H9B H -0.3822 0.4079 -0.0827 0.130 Uiso 1 1 calc R
C10A C 1.5112(2) -0.09051(15) 0.17186(9) 0.0519(5) Uani 1 1 d .
H10A H 1.6143 -0.1040 0.1437 0.062 Uiso 1 1 calc R
C10B C -0.2058(3) 0.2816(2) -0.07566(12) 0.0869(8) Uani 1 1 d .
H10B H -0.2459 0.2534 -0.1073 0.104 Uiso 1 1 calc R
C11A C 1.7012(3) -0.29641(17) 0.15058(11) 0.0680(6) Uani 1 1 d .
H11A H 1.7560 -0.2499 0.1317 0.082 Uiso 1 1 calc R
C11B C -0.0197(3) 0.0769(2) -0.10683(10) 0.0699(7) Uani 1 1 d .
H11B H -0.1126 0.1078 -0.1302 0.084 Uiso 1 1 calc R
C12A C 1.7827(3) -0.3916(2) 0.14134(13) 0.0823(8) Uani 1 1 d .
H12A H 1.8923 -0.4089 0.1167 0.099 Uiso 1 1 calc R
C12B C 0.0666(3) -0.0158(2) -0.11880(11) 0.0763(7) Uani 1 1 d .
H12B H 0.0334 -0.0469 -0.1506 0.092 Uiso 1 1 calc R
C13A C 1.7034(3) -0.46246(18) 0.16841(12) 0.0755(7) Uani 1 1 d .
H13A H 1.7592 -0.5271 0.1618 0.091 Uiso 1 1 calc R
C13B C 0.2033(3) -0.06494(19) -0.08453(11) 0.0707(6) Uani 1 1 d .
H13B H 0.2604 -0.1290 -0.0925 0.085 Uiso 1 1 calc R
C14A C 1.5430(3) -0.43701(15) 0.20487(10) 0.0617(6) Uani 1 1 d .
H14A H 1.4898 -0.4848 0.2227 0.074 Uiso 1 1 calc R
C14B C 0.2533(3) -0.01785(17) -0.03869(10) 0.0618(6) Uani 1 1 d .
H14B H 0.3456 -0.0507 -0.0156 0.074 Uiso 1 1 calc R
C15A C 1.0238(2) -0.19927(12) 0.30512(8) 0.0393(4) Uani 1 1 d .
C15B C 0.1936(2) 0.26098(15) 0.09285(9) 0.0515(5) Uani 1 1 d .
C16A C 0.8680(2) -0.14187(14) 0.28239(9) 0.0481(5) Uani 1 1 d .
H16A H 0.8764 -0.1137 0.2431 0.058 Uiso 1 1 calc R
C16B C 0.0803(3) 0.27199(16) 0.14735(10) 0.0576(5) Uani 1 1 d .
H16B H -0.0329 0.2588 0.1482 0.069 Uiso 1 1 calc R
C17A C 0.7018(2) -0.12621(14) 0.31718(9) 0.0482(5) Uani 1 1 d .
H17A H 0.5997 -0.0881 0.3011 0.058 Uiso 1 1 calc R
C17B C 0.1310(3) 0.30197(15) 0.20039(10) 0.0558(5) Uani 1 1 d .
H17B H 0.0528 0.3077 0.2366 0.067 Uiso 1 1 calc R
C18A C 0.6862(2) -0.16677(13) 0.37567(9) 0.0422(4) Uani 1 1 d .
C18B C 0.2973(2) 0.32376(14) 0.20042(9) 0.0490(5) Uani 1 1 d .
C19A C 0.8401(2) -0.22326(13) 0.39899(9) 0.0454(4) Uani 1 1 d .
H19A H 0.8316 -0.2504 0.4385 0.054 Uiso 1 1 calc R
C19B C 0.4099(3) 0.31570(18) 0.14593(10) 0.0669(6) Uani 1 1 d .
H19B H 0.5209 0.3316 0.1447 0.080 Uiso 1 1 calc R
C20A C 1.0060(2) -0.23937(13) 0.36386(8) 0.0436(4) Uani 1 1 d .
H20A H 1.1076 -0.2779 0.3800 0.052 Uiso 1 1 calc R
C20B C 0.3586(3) 0.28400(18) 0.09277(10) 0.0675(6) Uani 1 1 d .
H20B H 0.4366 0.2782 0.0565 0.081 Uiso 1 1 calc R
C21A C 0.3991(2) -0.06113(13) 0.41892(8) 0.0439(4) Uani 1 1 d .
C21B C 0.2217(2) 0.40282(14) 0.30112(10) 0.0506(5) Uani 1 1 d .
C22A C 0.4717(3) 0.01795(15) 0.42135(11) 0.0600(6) Uani 1 1 d .
H22A H 0.5967 0.0094 0.4181 0.072 Uiso 1 1 calc R
C22B C 0.0849(3) 0.47871(15) 0.28231(12) 0.0615(6) Uani 1 1 d .
H22B H 0.0823 0.4958 0.2406 0.074 Uiso 1 1 calc R
C23A C 0.3607(4) 0.10886(16) 0.42860(13) 0.0768(7) Uani 1 1 d .
H23A H 0.4115 0.1613 0.4295 0.092 Uiso 1 1 calc R
C23B C -0.0474(3) 0.52880(17) 0.32558(15) 0.0745(7) Uani 1 1 d .
H23B H -0.1385 0.5792 0.3125 0.089 Uiso 1 1 calc R
C24A C 0.1754(4) 0.12325(18) 0.43453(12) 0.0769(7) Uani 1 1 d .
H24A H 0.1009 0.1848 0.4399 0.092 Uiso 1 1 calc R
C24B C -0.0459(3) 0.50523(18) 0.38704(14) 0.0773(7) Uani 1 1 d .
H24B H -0.1356 0.5390 0.4158 0.093 Uiso 1 1 calc R
C25A C 0.1027(3) 0.04574(18) 0.43242(11) 0.0676(6) Uani 1 1 d .
H25A H -0.0225 0.0547 0.4368 0.081 Uiso 1 1 calc R
C25B C 0.0885(3) 0.43157(18) 0.40587(12) 0.0705(6) Uani 1 1 d .
H25B H 0.0909 0.4158 0.4478 0.085 Uiso 1 1 calc R
C26A C 0.2122(2) -0.04577(15) 0.42388(9) 0.0542(5) Uani 1 1 d .
H26A H 0.1602 -0.0975 0.4214 0.065 Uiso 1 1 calc R
C26B C 0.2222(3) 0.37961(16) 0.36325(10) 0.0599(6) Uani 1 1 d .
H26B H 0.3121 0.3291 0.3768 0.072 Uiso 1 1 calc R
C27A C 0.4553(2) -0.23801(13) 0.43058(9) 0.0415(4) Uani 1 1 d .
C27B C 0.5223(2) 0.29533(13) 0.27516(9) 0.0464(5) Uani 1 1 d .
C28A C 0.3591(3) -0.24391(16) 0.48824(10) 0.0572(5) Uani 1 1 d .
H28A H 0.3317 -0.1921 0.5148 0.069 Uiso 1 1 calc R
C28B C 0.6325(3) 0.33903(15) 0.30392(9) 0.0533(5) Uani 1 1 d .
H28B H 0.5988 0.4052 0.3099 0.064 Uiso 1 1 calc R
C29A C 0.3046(3) -0.32682(19) 0.50581(11) 0.0689(6) Uani 1 1 d .
H29A H 0.2389 -0.3298 0.5441 0.083 Uiso 1 1 calc R
C29B C 0.7918(3) 0.28527(18) 0.32375(10) 0.0626(6) Uani 1 1 d .
H29B H 0.8642 0.3152 0.3436 0.075 Uiso 1 1 calc R
C30A C 0.3449(3) -0.40491(17) 0.46814(13) 0.0705(7) Uani 1 1 d .
H30A H 0.3082 -0.4606 0.4807 0.085 Uiso 1 1 calc R
C30B C 0.8450(3) 0.18791(19) 0.31460(11) 0.0697(6) Uani 1 1 d .
H30B H 0.9529 0.1517 0.3280 0.084 Uiso 1 1 calc R
C31A C 0.4402(3) -0.39924(15) 0.41164(12) 0.0640(6) Uani 1 1 d .
H31A H 0.4687 -0.4517 0.3856 0.077 Uiso 1 1 calc R
C31B C 0.7373(3) 0.14503(17) 0.28550(13) 0.0777(7) Uani 1 1 d .
H31B H 0.7730 0.0792 0.2786 0.093 Uiso 1 1 calc R
C32A C 0.4947(2) -0.31660(14) 0.39280(10) 0.0500(5) Uani 1 1 d .
H32A H 0.5587 -0.3140 0.3541 0.060 Uiso 1 1 calc R
C32B C 0.5759(3) 0.19810(15) 0.26616(12) 0.0666(6) Uani 1 1 d .
H32B H 0.5031 0.1676 0.2469 0.080 Uiso 1 1 calc R
N1A N 0.51447(19) -0.15436(11) 0.41148(8) 0.0492(4) Uani 1 1 d .
N1B N 0.3545(2) 0.35172(12) 0.25578(8) 0.0534(4) Uani 1 1 d .

loop_
_atom_site_aniso_label
_atom_site_aniso_U_11
_atom_site_aniso_U_22
_atom_site_aniso_U_33
_atom_site_aniso_U_23
_atom_site_aniso_U_13
_atom_site_aniso_U_12
C1A 0.0331(8) 0.0447(11) 0.0397(10) 0.0037(8) -0.0020(7) -0.0101(7)
C1B 0.0411(10) 0.0756(15) 0.0431(11) -0.0007(10) -0.0045(8) -0.0136(10)
C2A 0.0436(10) 0.0466(12) 0.0501(12) 0.0065(9) 0.0018(8) -0.0134(8)
C2B 0.0411(10) 0.0735(15) 0.0459(12) -0.0002(10) -0.0059(8) -0.0142(10)
C3A 0.0424(9) 0.0470(11) 0.0444(11) 0.0007(9) -0.0019(8) -0.0057(8)
C3B 0.0429(10) 0.0791(16) 0.0394(11) -0.0013(10) 0.0051(8) -0.0231(10)
C4A 0.0382(9) 0.0538(12) 0.0431(11) -0.0013(9) 0.0011(8) -0.0099(8)
C4B 0.0440(10) 0.0851(16) 0.0355(11) -0.0006(10) 0.0026(8) -0.0217(10)
C5A 0.0364(9) 0.0497(11) 0.0378(10) 0.0009(8) -0.0012(7) -0.0141(8)
C5B 0.0440(11) 0.0997(18) 0.0390(11) 0.0031(11) -0.0029(9) -0.0184(11)
C6A 0.0336(8) 0.0442(11) 0.0375(10) 0.0018(8) -0.0040(7) -0.0103(7)
C6B 0.0454(11) 0.0795(16) 0.0444(12) 0.0008(11) -0.0013(9) -0.0079(10)
C7A 0.0390(9) 0.0481(12) 0.0517(12) -0.0025(9) 0.0006(8) -0.0109(8)
C7B 0.0721(15) 0.0872(19) 0.0610(15) -0.0024(13) -0.0083(12) 0.0020(13)
C8A 0.0546(11) 0.0436(12) 0.0677(14) -0.0025(10) -0.0015(10) -0.0148(9)
C8B 0.0864(18) 0.107(2) 0.083(2) -0.0052(17) -0.0155(15) 0.0270(16)
C9A 0.0599(12) 0.0539(13) 0.0634(14) 0.0049(10) 0.0027(10) -0.0270(10)
C9B 0.0817(19) 0.145(3) 0.079(2) -0.002(2) -0.0304(16) 0.0199(19)
C10A 0.0454(10) 0.0628(14) 0.0494(12) -0.0010(10) 0.0070(8) -0.0217(9)
C10B 0.0597(14) 0.127(3) 0.0642(16) -0.0075(16) -0.0201(12) 0.0029(15)
C11A 0.0536(12) 0.0661(15) 0.0764(16) -0.0064(12) 0.0221(11) -0.0109(11)
C11B 0.0596(13) 0.114(2) 0.0425(13) -0.0021(13) -0.0048(10) -0.0326(14)
C12A 0.0574(13) 0.0819(19) 0.0911(19) -0.0130(15) 0.0273(12) 0.0013(13)
C12B 0.0789(16) 0.105(2) 0.0531(15) -0.0176(14) 0.0091(12) -0.0424(16)
C13A 0.0680(14) 0.0550(14) 0.0883(18) -0.0073(13) 0.0096(13) 0.0074(12)
C13B 0.0729(15) 0.0861(18) 0.0587(14) -0.0119(13) 0.0108(12) -0.0355(13)
C14A 0.0614(13) 0.0481(13) 0.0675(14) 0.0011(11) 0.0027(11) -0.0024(10)
C14B 0.0523(12) 0.0768(16) 0.0581(14) -0.0054(12) 0.0049(10) -0.0228(11)
C15A 0.0326(8) 0.0402(10) 0.0455(11) -0.0004(8) 0.0000(7) -0.0116(7)
C15B 0.0447(10) 0.0594(13) 0.0497(12) -0.0003(10) -0.0088(9) -0.0100(9)
C16A 0.0398(9) 0.0581(12) 0.0456(11) 0.0098(9) -0.0029(8) -0.0129(8)
C16B 0.0490(11) 0.0729(15) 0.0562(13) -0.0094(11) -0.0030(10) -0.0246(10)
C17A 0.0329(9) 0.0540(12) 0.0552(12) 0.0065(10) -0.0053(8) -0.0070(8)
C17B 0.0551(12) 0.0630(14) 0.0505(12) -0.0081(10) 0.0040(9) -0.0197(10)
C18A 0.0343(9) 0.0414(10) 0.0500(11) -0.0024(9) 0.0047(8) -0.0113(7)
C18B 0.0441(10) 0.0482(12) 0.0531(12) -0.0054(9) -0.0097(9) -0.0056(8)
C19A 0.0410(10) 0.0515(12) 0.0418(10) 0.0071(9) 0.0027(8) -0.0120(8)
C19B 0.0441(11) 0.0973(18) 0.0641(15) -0.0131(13) -0.0046(10) -0.0245(11)
C20A 0.0354(9) 0.0463(11) 0.0475(11) 0.0062(9) -0.0032(8) -0.0083(8)
C20B 0.0502(12) 0.1017(19) 0.0523(13) -0.0085(12) -0.0007(10) -0.0225(12)
C21A 0.0417(10) 0.0446(11) 0.0425(11) -0.0034(8) 0.0011(8) -0.0069(8)
C21B 0.0475(10) 0.0431(11) 0.0615(14) -0.0126(10) -0.0060(9) -0.0093(9)
C22A 0.0533(11) 0.0510(13) 0.0775(15) -0.0018(11) -0.0161(10) -0.0120(10)
C22B 0.0552(12) 0.0466(12) 0.0804(16) -0.0113(11) -0.0108(11) -0.0047(10)
C23A 0.0914(18) 0.0439(13) 0.0967(19) -0.0062(12) -0.0331(15) -0.0086(12)
C23B 0.0540(13) 0.0510(14) 0.113(2) -0.0201(14) -0.0028(13) -0.0006(10)
C24A 0.0829(17) 0.0564(15) 0.0772(17) -0.0083(12) -0.0154(13) 0.0145(13)
C24B 0.0604(14) 0.0684(17) 0.101(2) -0.0334(15) 0.0126(14) -0.0153(12)
C25A 0.0496(12) 0.0734(17) 0.0661(15) 0.0052(12) 0.0022(10) 0.0066(11)
C25B 0.0662(14) 0.0812(17) 0.0681(16) -0.0181(13) 0.0063(12) -0.0283(13)
C26A 0.0423(10) 0.0578(13) 0.0577(13) 0.0003(10) 0.0032(9) -0.0071(9)
C26B 0.0553(12) 0.0574(13) 0.0662(15) -0.0089(11) -0.0049(10) -0.0112(10)
C27A 0.0306(8) 0.0429(11) 0.0498(11) -0.0014(9) 0.0000(7) -0.0082(7)
C27B 0.0438(10) 0.0445(11) 0.0498(11) -0.0066(9) -0.0056(8) -0.0074(8)
C28A 0.0545(11) 0.0653(14) 0.0530(13) -0.0055(10) 0.0043(9) -0.0203(10)
C28B 0.0542(11) 0.0543(12) 0.0524(12) -0.0090(10) -0.0058(9) -0.0136(9)
C29A 0.0666(14) 0.0833(18) 0.0614(15) 0.0179(13) 0.0006(11) -0.0333(12)
C29B 0.0496(11) 0.0908(18) 0.0514(13) -0.0083(12) -0.0082(9) -0.0218(11)
C30A 0.0626(13) 0.0540(14) 0.0979(19) 0.0204(14) -0.0143(13) -0.0213(11)
C30B 0.0502(12) 0.0848(18) 0.0654(15) 0.0060(13) -0.0108(10) 0.0010(12)
C31A 0.0505(11) 0.0448(13) 0.0956(18) -0.0110(12) -0.0087(12) -0.0073(9)
C31B 0.0698(15) 0.0527(14) 0.101(2) -0.0020(13) -0.0118(14) 0.0044(11)
C32A 0.0360(9) 0.0499(12) 0.0605(13) -0.0060(10) 0.0025(8) -0.0061(8)
C32B 0.0607(13) 0.0484(13) 0.0924(18) -0.0155(12) -0.0179(12) -0.0097(10)
N1A 0.0369(8) 0.0409(9) 0.0649(11) -0.0025(8) 0.0139(7) -0.0083(7)
N1B 0.0470(9) 0.0530(10) 0.0565(10) -0.0127(8) -0.0127(7) 0.0004(7)

loop_
_atom_type_symbol
_atom_type_description
_atom_type_scat_dispersion_real
_atom_type_scat_dispersion_imag
_atom_type_scat_source
C C 0.0033 0.0016 'International Tables Vol C Tables 4.2.6.8 and 6.1.1.4'
H H 0.0000 0.0000 'International Tables Vol C Tables 4.2.6.8 and 6.1.1.4'
N N 0.0061 0.0033 'International Tables Vol C Tables 4.2.6.8 and 6.1.1.4'

loop_
_geom_angle_atom_site_label_1
_geom_angle_atom_site_label_2
_geom_angle_atom_site_label_3
_geom_angle
C2A C1A C6A 119.09(15)
C2A C1A C15A 119.44(16)
C6A C1A C15A 121.46(15)
C2B C1B C6B 119.59(18)
C2B C1B C15B 119.28(17)
C6B C1B C15B 120.98(19)
C1A C2A C3A 123.10(17)
C1A C2A H2A 118.5
C3A C2A H2A 118.5
C1B C2B C3B 123.10(18)
C1B C2B H2B 118.4
C3B C2B H2B 118.4
C14A C3A C4A 119.63(17)
C14A C3A C2A 121.12(18)
C4A C3A C2A 119.24(17)
C14B C3B C4B 119.63(19)
C14B C3B C2B 121.46(19)
C4B C3B C2B 118.9(2)
C3A C4A C11A 117.71(18)
C3A C4A C5A 118.99(15)
C11A C4A C5A 123.30(18)
C3B C4B C11B 116.8(2)
C3B C4B C5B 119.07(18)
C11B C4B C5B 124.13(19)
C10A C5A C6A 117.95(17)
C10A C5A C4A 122.44(16)
C6A C5A C4A 119.61(16)
C10B C5B C6B 117.3(2)
C10B C5B C4B 122.6(2)
C6B C5B C4B 120.11(18)
C7A C6A C5A 118.44(16)
C7A C6A C1A 121.77(15)
C5A C6A C1A 119.79(16)
C7B C6B C5B 119.44(19)
C7B C6B C1B 121.3(2)
C5B C6B C1B 119.2(2)
C8A C7A C6A 121.57(17)
C8A C7A H7A 119.2
C6A C7A H7A 119.2
C8B C7B C6B 121.3(3)
C8B C7B H7B 119.4
C6B C7B H7B 119.4
C7A C8A C9A 119.96(18)
C7A C8A H8A 120.0
C9A C8A H8A 120.0
C7B C8B C9B 119.1(3)
C7B C8B H8B 120.5
C9B C8B H8B 120.5
C10A C9A C8A 120.05(19)
C10A C9A H9A 120.0
C8A C9A H9A 120.0
C10B C9B C8B 121.0(2)
C10B C9B H9B 119.5
C8B C9B H9B 119.5
C9A C10A C5A 121.78(17)
C9A C10A H10A 119.1
C5A C10A H10A 119.1
C9B C10B C5B 121.9(3)
C9B C10B H10B 119.0
C5B C10B H10B 119.0
C12A C11A C4A 121.3(2)
C12A C11A H11A 119.4
C4A C11A H11A 119.4
C12B C11B C4B 121.8(2)
C12B C11B H11B 119.1
C4B C11B H11B 119.1
C11A C12A C13A 120.6(2)
C11A C12A H12A 119.7
C13A C12A H12A 119.7
C11B C12B C13B 121.1(2)
C11B C12B H12B 119.5
C13B C12B H12B 119.5
C14A C13A C12A 119.7(2)
C14A C13A H13A 120.2
C12A C13A H13A 120.2
C14B C13B C12B 118.9(2)
C14B C13B H13B 120.5
C12B C13B H13B 120.5
C13A C14A C3A 121.1(2)
C13A C14A H14A 119.5
C3A C14A H14A 119.5
C13B C14B C3B 121.8(2)
C13B C14B H14B 119.1
C3B C14B H14B 119.1
C20A C15A C16A 117.67(15)
C20A C15A C1A 120.93(15)
C16A C15A C1A 121.33(16)
C16B C15B C20B 117.67(19)
C16B C15B C1B 119.55(17)
C20B C15B C1B 122.64(18)
C17A C16A C15A 121.18(17)
C17A C16A H16A 119.4
C15A C16A H16A 119.4
C17B C16B C15B 121.51(18)
C17B C16B H16B 119.2
C15B C16B H16B 119.2
C18A C17A C16A 120.45(16)
C18A C17A H17A 119.8
C16A C17A H17A 119.8
C16B C17B C18B 120.70(19)
C16B C17B H17B 119.6
C18B C17B H17B 119.6
C17A C18A C19A 118.97(15)
C17A C18A N1A 121.29(15)
C19A C18A N1A 119.71(16)
C19B C18B C17B 118.50(18)
C19B C18B N1B 120.19(17)
C17B C18B N1B 121.30(18)
C20A C19A C18A 120.42(17)
C20A C19A H19A 119.8
C18A C19A H19A 119.8
C18B C19B C20B 120.37(19)
C18B C19B H19B 119.8
C20B C19B H19B 119.8
C19A C20A C15A 121.31(16)
C19A C20A H20A 119.3
C15A C20A H20A 119.3
C15B C20B C19B 121.2(2)
C15B C20B H20B 119.4
C19B C20B H20B 119.4
C22A C21A C26A 118.17(18)
C22A C21A N1A 120.17(16)
C26A C21A N1A 121.67(17)
C26B C21B C22B 118.47(19)
C26B C21B N1B 122.37(18)
C22B C21B N1B 119.16(19)
C23A C22A C21A 120.6(2)
C23A C22A H22A 119.7
C21A C22A H22A 119.7
C23B C22B C21B 120.2(2)
C23B C22B H22B 119.9
C21B C22B H22B 119.9
C22A C23A C24A 120.8(2)
C22A C23A H23A 119.6
C24A C23A H23A 119.6
C24B C23B C22B 120.9(2)
C24B C23B H23B 119.5
C22B C23B H23B 119.5
C25A C24A C23A 119.0(2)
C25A C24A H24A 120.5
C23A C24A H24A 120.5
C25B C24B C23B 119.2(2)
C25B C24B H24B 120.4
C23B C24B H24B 120.4
C24A C25A C26A 120.9(2)
C24A C25A H25A 119.5
C26A C25A H25A 119.5
C24B C25B C26B 121.0(2)
C24B C25B H25B 119.5
C26B C25B H25B 119.5
C25A C26A C21A 120.4(2)
C25A C26A H26A 119.8
C21A C26A H26A 119.8
C21B C26B C25B 120.2(2)
C21B C26B H26B 119.9
C25B C26B H26B 119.9
C32A C27A C28A 118.35(18)
C32A C27A N1A 120.48(16)
C28A C27A N1A 121.15(17)
C32B C27B C28B 118.78(18)
C32B C27B N1B 121.30(17)
C28B C27B N1B 119.92(17)
C29A C28A C27A 119.8(2)
C29A C28A H28A 120.1
C27A C28A H28A 120.1
C29B C28B C27B 120.3(2)
C29B C28B H28B 119.8
C27B C28B H28B 119.8
C30A C29A C28A 121.6(2)
C30A C29A H29A 119.2
C28A C29A H29A 119.2
C30B C29B C28B 120.7(2)
C30B C29B H29B 119.7
C28B C29B H29B 119.7
C31A C30A C29A 118.6(2)
C31A C30A H30A 120.7
C29A C30A H30A 120.7
C31B C30B C29B 118.9(2)
C31B C30B H30B 120.5
C29B C30B H30B 120.5
C30A C31A C32A 120.9(2)
C30A C31A H31A 119.6
C32A C31A H31A 119.6
C30B C31B C32B 120.9(2)
C30B C31B H31B 119.6
C32B C31B H31B 119.6
C27A C32A C31A 120.8(2)
C27A C32A H32A 119.6
C31A C32A H32A 119.6
C27B C32B C31B 120.4(2)
C27B C32B H32B 119.8
C31B C32B H32B 119.8
C27A N1A C21A 121.86(14)
C27A N1A C18A 117.69(14)
C21A N1A C18A 119.78(15)
C21B N1B C18B 118.90(15)
C21B N1B C27B 118.71(16)
C18B N1B C27B 117.24(15)

loop_
_geom_bond_atom_site_label_1
_geom_bond_atom_site_label_2
_geom_bond_distance
C1A C2A 1.353(2)
C1A C6A 1.445(2)
C1A C15A 1.495(2)
C1B C2B 1.351(3)
C1B C6B 1.443(3)
C1B C15B 1.495(3)
C2A C3A 1.431(3)
C2A H2A 0.9300
C2B C3B 1.433(3)
C2B H2B 0.9300
C3A C14A 1.403(3)
C3A C4A 1.408(3)
C3B C14B 1.395(3)
C3B C4B 1.411(3)
C4A C11A 1.410(3)
C4A C5A 1.452(3)
C4B C11B 1.417(3)
C4B C5B 1.446(3)
C5A C10A 1.409(3)
C5A C6A 1.422(2)
C5B C10B 1.411(3)
C5B C6B 1.425(3)
C6A C7A 1.405(2)
C6B C7B 1.404(3)
C7A C8A 1.366(3)
C7A H7A 0.9300
C7B C8B 1.376(3)
C7B H7B 0.9300
C8A C9A 1.389(3)
C8A H8A 0.9300
C8B C9B 1.396(4)
C8B H8B 0.9300
C9A C10A 1.362(3)
C9A H9A 0.9300
C9B C10B 1.355(4)
C9B H9B 0.9300
C10A H10A 0.9300
C10B H10B 0.9300
C11A C12A 1.367(3)
C11A H11A 0.9300
C11B C12B 1.353(3)
C11B H11B 0.9300
C12A C13A 1.385(4)
C12A H12A 0.9300
C12B C13B 1.381(3)
C12B H12B 0.9300
C13A C14A 1.365(3)
C13A H13A 0.9300
C13B C14B 1.366(3)
C13B H13B 0.9300
C14A H14A 0.9300
C14B H14B 0.9300
C15A C20A 1.384(3)
C15A C16A 1.398(2)
C15B C16B 1.380(3)
C15B C20B 1.383(3)
C16A C17A 1.381(2)
C16A H16A 0.9300
C16B C17B 1.375(3)
C16B H16B 0.9300
C17A C18A 1.380(3)
C17A H17A 0.9300
C17B C18B 1.384(3)
C17B H17B 0.9300
C18A C19A 1.388(2)
C18A N1A 1.429(2)
C18B C19B 1.379(3)
C18B N1B 1.430(2)
C19A C20A 1.382(2)
C19A H19A 0.9300
C19B C20B 1.390(3)
C19B H19B 0.9300
C20A H20A 0.9300
C20B H20B 0.9300
C21A C22A 1.385(3)
C21A C26A 1.387(2)
C21A N1A 1.414(2)
C21B C26B 1.377(3)
C21B C22B 1.393(3)
C21B N1B 1.422(2)
C22A C23A 1.374(3)
C22A H22A 0.9300
C22B C23B 1.386(3)
C22B H22B 0.9300
C23A C24A 1.375(3)
C23A H23A 0.9300
C23B C24B 1.364(4)
C23B H23B 0.9300
C24A C25A 1.365(4)
C24A H24A 0.9300
C24B C25B 1.364(4)
C24B H24B 0.9300
C25A C26A 1.379(3)
C25A H25A 0.9300
C25B C26B 1.393(3)
C25B H25B 0.9300
C26A H26A 0.9300
C26B H26B 0.9300
C27A C32A 1.377(3)
C27A C28A 1.393(3)
C27A N1A 1.414(2)
C27B C32B 1.369(3)
C27B C28B 1.381(3)
C27B N1B 1.434(2)
C28A C29A 1.379(3)
C28A H28A 0.9300
C28B C29B 1.374(3)
C28B H28B 0.9300
C29A C30A 1.369(3)
C29A H29A 0.9300
C29B C30B 1.371(3)
C29B H29B 0.9300
C30A C31A 1.368(3)
C30A H30A 0.9300
C30B C31B 1.363(3)
C30B H30B 0.9300
C31A C32A 1.381(3)
C31A H31A 0.9300
C31B C32B 1.380(3)
C31B H31B 0.9300
C32A H32A 0.9300
C32B H32B 0.9300

loop_
_geom_torsion_atom_site_label_1
_geom_torsion_atom_site_label_2
_geom_torsion_atom_site_label_3
_geom_torsion_atom_site_label_4
_geom_torsion
C6A C1A C2A C3A -0.6(3)
C15A C1A C2A C3A 178.16(16)
C6B C1B C2B C3B -0.8(3)
C15B C1B C2B C3B 174.90(18)
C1A C2A C3A C14A 179.24(19)
C1A C2A C3A C4A -1.8(3)
C1B C2B C3B C14B -178.07(19)
C1B C2B C3B C4B 0.5(3)
C14A C3A C4A C11A -0.7(3)
C2A C3A C4A C11A -179.68(18)
C14A C3A C4A C5A 179.64(17)
C2A C3A C4A C5A 0.7(3)
C14B C3B C4B C11B -1.1(3)
C2B C3B C4B C11B -179.65(18)
C14B C3B C4B C5B 178.09(18)
C2B C3B C4B C5B -0.5(3)
C3A C4A C5A C10A -177.69(17)
C11A C4A C5A C10A 2.7(3)
C3A C4A C5A C6A 2.8(3)
C11A C4A C5A C6A -176.83(18)
C3B C4B C5B C10B -179.4(2)
C11B C4B C5B C10B -0.3(3)
C3B C4B C5B C6B 0.9(3)
C11B C4B C5B C6B 179.96(19)
C10A C5A C6A C7A -5.3(2)
C4A C5A C6A C7A 174.25(16)
C10A C5A C6A C1A 175.25(16)
C4A C5A C6A C1A -5.2(2)
C2A C1A C6A C7A -175.30(17)
C15A C1A C6A C7A 6.0(2)
C2A C1A C6A C5A 4.1(2)
C15A C1A C6A C5A -174.60(15)
C10B C5B C6B C7B -0.8(3)
C4B C5B C6B C7B 179.0(2)
C10B C5B C6B C1B 179.1(2)
C4B C5B C6B C1B -1.2(3)
C2B C1B C6B C7B -179.0(2)
C15B C1B C6B C7B 5.4(3)
C2B C1B C6B C5B 1.2(3)
C15B C1B C6B C5B -174.49(19)
C5A C6A C7A C8A 4.1(3)
C1A C6A C7A C8A -176.48(17)
C5B C6B C7B C8B 0.8(4)
C1B C6B C7B C8B -179.0(2)
C6A C7A C8A C9A 0.2(3)
C6B C7B C8B C9B -0.3(5)
C7A C8A C9A C10A -3.2(3)
C7B C8B C9B C10B -0.2(5)
C8A C9A C10A C5A 1.8(3)
C6A C5A C10A C9A 2.5(3)
C4A C5A C10A C9A -177.04(18)
C8B C9B C10B C5B 0.3(5)
C6B C5B C10B C9B 0.2(4)
C4B C5B C10B C9B -179.5(3)
C3A C4A C11A C12A 0.0(3)
C5A C4A C11A C12A 179.6(2)
C3B C4B C11B C12B 0.1(3)
C5B C4B C11B C12B -179.0(2)
C4A C11A C12A C13A 0.5(4)
C4B C11B C12B C13B 1.1(4)
C11A C12A C13A C14A -0.3(4)
C11B C12B C13B C14B -1.3(3)
C12A C13A C14A C3A -0.4(4)
C4A C3A C14A C13A 0.9(3)
C2A C3A C14A C13A 179.9(2)
C12B C13B C14B C3B 0.2(3)
C4B C3B C14B C13B 0.9(3)
C2B C3B C14B C13B 179.48(19)
C2A C1A C15A C20A 56.1(2)
C6A C1A C15A C20A -125.18(18)
C2A C1A C15A C16A -120.9(2)
C6A C1A C15A C16A 57.8(2)
C2B C1B C15B C16B -104.1(2)
C6B C1B C15B C16B 71.6(3)
C2B C1B C15B C20B 71.5(3)
C6B C1B C15B C20B -112.8(2)
C20A C15A C16A C17A -0.4(3)
C1A C15A C16A C17A 176.69(17)
C20B C15B C16B C17B -1.9(3)
C1B C15B C16B C17B 173.9(2)
C15A C16A C17A C18A 0.4(3)
C15B C16B C17B C18B 1.1(3)
C16A C17A C18A C19A 0.2(3)
C16A C17A C18A N1A -177.66(17)
C16B C17B C18B C19B 0.7(3)
C16B C17B C18B N1B -177.74(19)
C17A C18A C19A C20A -0.7(3)
N1A C18A C19A C20A 177.20(16)
C17B C18B C19B C20B -1.6(3)
N1B C18B C19B C20B 176.8(2)
C18A C19A C20A C15A 0.7(3)
C16A C15A C20A C19A -0.1(3)
C1A C15A C20A C19A -177.21(17)
C16B C15B C20B C19B 1.0(3)
C1B C15B C20B C19B -174.7(2)
C18B C19B C20B C15B 0.8(4)
C26A C21A C22A C23A 0.1(3)
N1A C21A C22A C23A -180.0(2)
C26B C21B C22B C23B -0.3(3)
N1B C21B C22B C23B 179.19(19)
C21A C22A C23A C24A 1.0(4)
C21B C22B C23B C24B 0.3(3)
C22A C23A C24A C25A -0.7(4)
C22B C23B C24B C25B 0.3(4)
C23A C24A C25A C26A -0.6(4)
C23B C24B C25B C26B -0.8(4)
C24A C25A C26A C21A 1.8(3)
C22A C21A C26A C25A -1.5(3)
N1A C21A C26A C25A 178.63(18)
C22B C21B C26B C25B -0.2(3)
N1B C21B C26B C25B -179.68(19)
C24B C25B C26B C21B 0.8(3)
C32A C27A C28A C29A -0.6(3)
N1A C27A C28A C29A -179.42(18)
C32B C27B C28B C29B -0.8(3)
N1B C27B C28B C29B 178.71(18)
C27A C28A C29A C30A 0.9(3)
C27B C28B C29B C30B 0.9(3)
C28A C29A C30A C31A -0.6(3)
C28B C29B C30B C31B -0.1(3)
C29A C30A C31A C32A -0.1(3)
C29B C30B C31B C32B -0.8(4)
C28A C27A C32A C31A 0.0(3)
N1A C27A C32A C31A 178.78(17)
C30A C31A C32A C27A 0.4(3)
C28B C27B C32B C31B 0.0(3)
N1B C27B C32B C31B -179.6(2)
C30B C31B C32B C27B 0.9(4)
C32A C27A N1A C21A 135.23(18)
C28A C27A N1A C21A -46.0(3)
C32A C27A N1A C18A -35.4(2)
C28A C27A N1A C18A 143.39(18)
C22A C21A N1A C27A 156.63(19)
C26A C21A N1A C27A -23.5(3)
C22A C21A N1A C18A -32.9(3)
C26A C21A N1A C18A 146.96(18)
C17A C18A N1A C27A 121.1(2)
C19A C18A N1A C27A -56.8(2)
C17A C18A N1A C21A -49.8(2)
C19A C18A N1A C21A 132.41(19)
C26B C21B N1B C18B 134.5(2)
C22B C21B N1B C18B -45.0(3)
C26B C21B N1B C27B -19.5(3)
C22B C21B N1B C27B 161.03(18)
C19B C18B N1B C21B 150.3(2)
C17B C18B N1B C21B -31.3(3)
C19B C18B N1B C27B -55.4(3)
C17B C18B N1B C27B 123.0(2)
C32B C27B N1B C21B 119.7(2)
C28B C27B N1B C21B -59.8(3)
C32B C27B N1B C18B -34.6(3)
C28B C27B N1B C18B 145.84(19)
